data_7151942
loop_
_publ_author_name
'Parsons, Thomas B.'
'Ghellamallah, C\'edric'
'Male, Louise'
'Spencer, Neil'
'Grainger, Richard S.'

_publ_section_title
;
 Regioselective dibromination of methyl indole-3-carboxylate and
 application in the synthesis of 5,6-dibromoindoles.
;
_journal_issue 14
_journal_name_full 'Organic &amp; biomolecular chemistry'
_journal_page_first 5021
_journal_page_last 5023
_journal_paper_doi 10.1039/c1ob05522d
_journal_volume 9
_journal_year 2011
_chemical_formula_moiety 'C10 H7 Br2 N O2'
_chemical_formula_sum 'C10 H7 Br2 N O2'
_chemical_formula_weight 332.99
_chemical_name_common 'Methyl 5,6-dibromo-1H-indole-3-carboxylate'
_chemical_name_systematic
;
Methyl 5,6-dibromo-1H-indole-3-carboxylate
;
_space_group_IT_number 2
_symmetry_cell_setting triclinic
_symmetry_space_group_name_Hall '-P 1'
_symmetry_space_group_name_H-M 'P -1'
_atom_sites_solution_hydrogens geom
_atom_sites_solution_primary direct
_atom_sites_solution_secondary difmap
_audit_creation_method SHELXL-97
_cell_angle_alpha 90.492(3)
_cell_angle_beta 98.609(3)
_cell_angle_gamma 112.463(3)
_cell_formula_units_Z 2
_cell_length_a 7.1280(4)
_cell_length_b 7.3609(4)
_cell_length_c 10.9238(6)
_cell_measurement_reflns_used 27233
_cell_measurement_temperature 120(2)
_cell_measurement_theta_max 27.48
_cell_measurement_theta_min 2.91
_cell_volume 522.34(5)
_computing_cell_refinement 'DENZO (Otwinowski & Minor, 1997) & COLLECT (Hooft, R.W.W., 1998)'
_computing_data_collection 'COLLECT (Hooft, R.W.W., 1998)'
_computing_data_reduction 'DENZO (Otwinowski & Minor, 1997) & COLLECT (Hooft, R.W.W., 1998)'
_computing_molecular_graphics
;
OLEX2 (Dolomanov, O.V., Bourhis, L.J., Gildea, R.J., Howard, J.A.K,
& Puschmann, H., 2009)
;
_computing_publication_material 'WinGX (Farrugia, 1999)'
_computing_structure_refinement 'SHELXL-97 (Sheldrick, 2008)'
_computing_structure_solution
;
SIR92, (Altomare, Cascarano, Giacovazzo, Guagliardi, Burla, Polidori &
Camalli, 1994)
;
_diffrn_ambient_temperature 120(2)
_diffrn_detector_area_resol_mean '4096x4096pixels / 62x62mm'
_diffrn_measured_fraction_theta_full 0.994
_diffrn_measured_fraction_theta_max 0.994
_diffrn_measurement_device_type 'Bruker-Nonius APEX II CCD camera on \k-goniostat'
_diffrn_measurement_method '\f & \w scans'
_diffrn_radiation_monochromator '10cm confocal mirrors'
_diffrn_radiation_source 'Bruker-Nonius FR591 rotating anode'
_diffrn_radiation_type MoK\a
_diffrn_radiation_wavelength 0.71073
_diffrn_reflns_av_R_equivalents 0.0302
_diffrn_reflns_av_sigmaI/netI 0.0291
_diffrn_reflns_limit_h_max 9
_diffrn_reflns_limit_h_min -9
_diffrn_reflns_limit_k_max 9
_diffrn_reflns_limit_k_min -9
_diffrn_reflns_limit_l_max 14
_diffrn_reflns_limit_l_min -14
_diffrn_reflns_number 9706
_diffrn_reflns_theta_full 27.48
_diffrn_reflns_theta_max 27.48
_diffrn_reflns_theta_min 3.00
_exptl_absorpt_coefficient_mu 7.736
_exptl_absorpt_correction_T_max 0.7472
_exptl_absorpt_correction_T_min 0.3708
_exptl_absorpt_correction_type multi-scan
_exptl_absorpt_process_details 'SADABS 2007/2 (Sheldrick, G.M., 2007)'
_exptl_crystal_colour Colourless
_exptl_crystal_density_diffrn 2.117
_exptl_crystal_density_method 'not measured'
_exptl_crystal_description Slab
_exptl_crystal_F_000 320
_exptl_crystal_size_max 0.16
_exptl_crystal_size_mid 0.10
_exptl_crystal_size_min 0.04
_refine_diff_density_max 0.687
_refine_diff_density_min -0.466
_refine_diff_density_rms 0.098
_refine_ls_extinction_method none
_refine_ls_goodness_of_fit_ref 1.089
_refine_ls_hydrogen_treatment constr
_refine_ls_matrix_type full
_refine_ls_number_parameters 137
_refine_ls_number_reflns 2390
_refine_ls_number_restraints 0
_refine_ls_restrained_S_all 1.089
_refine_ls_R_factor_all 0.0358
_refine_ls_R_factor_gt 0.0276
_refine_ls_shift/su_max 0.001
_refine_ls_shift/su_mean 0.000
_refine_ls_structure_factor_coef Fsqd
_refine_ls_weighting_details 'calc w=1/[\s^2^(Fo^2^)+(0.0115P)^2^+1.1724P] where P=(Fo^2^+2Fc^2^)/3'
_refine_ls_weighting_scheme calc
_refine_ls_wR_factor_gt 0.0559
_refine_ls_wR_factor_ref 0.0598
_reflns_number_gt 2089
_reflns_number_total 2390
_reflns_threshold_expression >2\s(I)
_cod_data_source_file c1ob05522d.txt
_cod_data_source_block 2
_cod_depositor_comments
;
The following automatic conversions were performed:

'_symmetry_cell_setting' value 'Triclinic' changed to 'triclinic'
according to /home/saulius/struct/CIF-dictionaries/cif_core.dic
dictionary named 'cif_core.dic' version 2.4.1 from
2010-06-29.

'_exptl_absorpt_correction_type' value 'Multi-scan'
changed to 'multi-scan' according to
/home/saulius/struct/CIF-dictionaries/cif_core.dic dictionary named
'cif_core.dic' version 2.4.1 from 2010-06-29.

Automatic conversion script
Id: cif_fix_values 1715 2011-07-08 13:25:40Z adriana 
;
_cod_database_code 7151942

loop_
_symmetry_equiv_pos_as_xyz
'x, y, z'
'-x, -y, -z'

loop_
_atom_site_label
_atom_site_type_symbol
_atom_site_fract_x
_atom_site_fract_y
_atom_site_fract_z
_atom_site_U_iso_or_equiv
_atom_site_adp_type
_atom_site_occupancy
_atom_site_symmetry_multiplicity
_atom_site_calc_flag
_atom_site_refinement_flags
_atom_site_disorder_assembly
_atom_site_disorder_group
C1 C 0.7977(4) 0.3409(4) 0.6944(3) 0.0166(6) Uani 1 1 d . . .
C2 C 0.6172(5) 0.3560(4) 0.7229(3) 0.0183(6) Uani 1 1 d . . .
C3 C 0.4439(5) 0.3144(4) 0.6334(3) 0.0186(6) Uani 1 1 d . . .
H3 H 0.3220 0.3239 0.6525 0.022 Uiso 1 1 calc R . .
C4 C 0.4573(4) 0.2580(4) 0.5139(3) 0.0160(6) Uani 1 1 d . . .
C5 C 0.6373(4) 0.2454(4) 0.4833(3) 0.0169(6) Uani 1 1 d . . .
C6 C 0.8104(4) 0.2884(4) 0.5754(3) 0.0179(6) Uani 1 1 d . . .
H6 H 0.9334 0.2817 0.5564 0.021 Uiso 1 1 calc R . .
C7 C 0.3919(5) 0.1631(4) 0.3119(3) 0.0182(6) Uani 1 1 d . . .
H7 H 0.3210 0.1240 0.2292 0.022 Uiso 1 1 calc R . .
C8 C 0.5929(4) 0.1847(4) 0.3527(3) 0.0164(6) Uani 1 1 d . . .
C9 C 0.7321(4) 0.1473(4) 0.2812(3) 0.0176(6) Uani 1 1 d . . .
C10 C 0.7825(5) 0.0630(5) 0.0830(3) 0.0246(7) Uani 1 1 d . . .
H10A H 0.9058 0.1836 0.0846 0.037 Uiso 1 1 calc R . .
H10B H 0.7088 0.0255 -0.0024 0.037 Uiso 1 1 calc R . .
H10C H 0.8226 -0.0435 0.1144 0.037 Uiso 1 1 calc R . .
N1 N 0.3110(4) 0.2061(4) 0.4076(2) 0.0179(5) Uani 1 1 d . . .
H1 H 0.1849 0.2017 0.4026 0.022 Uiso 1 1 calc R . .
O1 O 0.9028(3) 0.1568(3) 0.32424(19) 0.0226(5) Uani 1 1 d . . .
O2 O 0.6495(3) 0.0974(3) 0.16055(18) 0.0203(4) Uani 1 1 d . . .
Br1 Br 1.02871(5) 0.38748(5) 0.81913(3) 0.02214(9) Uani 1 1 d . . .
Br2 Br 0.60632(5) 0.43601(5) 0.88598(3) 0.02448(9) Uani 1 1 d . . .

loop_
_atom_site_aniso_label
_atom_site_aniso_U_11
_atom_site_aniso_U_22
_atom_site_aniso_U_33
_atom_site_aniso_U_23
_atom_site_aniso_U_13
_atom_site_aniso_U_12
C1 0.0146(14) 0.0187(14) 0.0155(13) 0.0000(11) -0.0019(11) 0.0069(11)
C2 0.0232(15) 0.0164(14) 0.0151(13) 0.0001(11) 0.0044(11) 0.0071(12)
C3 0.0184(15) 0.0174(14) 0.0213(14) 0.0012(12) 0.0034(12) 0.0082(12)
C4 0.0144(14) 0.0155(13) 0.0173(13) 0.0016(11) 0.0012(11) 0.0055(11)
C5 0.0151(14) 0.0137(13) 0.0204(14) -0.0018(11) 0.0054(11) 0.0032(11)
C6 0.0164(14) 0.0183(14) 0.0180(14) 0.0019(11) 0.0040(11) 0.0052(12)
C7 0.0206(15) 0.0183(14) 0.0153(13) -0.0004(11) 0.0006(11) 0.0079(12)
C8 0.0173(14) 0.0159(14) 0.0145(13) 0.0008(11) 0.0009(11) 0.0055(11)
C9 0.0171(15) 0.0153(14) 0.0167(14) 0.0020(11) 0.0014(11) 0.0028(11)
C10 0.0238(17) 0.0322(17) 0.0197(15) -0.0024(13) 0.0062(13) 0.0122(14)
N1 0.0133(12) 0.0206(13) 0.0197(12) 0.0006(10) 0.0006(10) 0.0073(10)
O1 0.0163(11) 0.0336(12) 0.0187(10) 0.0010(9) 0.0004(8) 0.0116(9)
O2 0.0189(11) 0.0285(12) 0.0141(10) -0.0017(8) 0.0010(8) 0.0106(9)
Br1 0.01945(16) 0.02891(18) 0.01690(15) -0.00021(12) -0.00146(11) 0.00977(13)
Br2 0.02505(18) 0.03249(19) 0.01727(16) -0.00368(12) 0.00320(12) 0.01287(14)

loop_
_atom_type_symbol
_atom_type_description
_atom_type_scat_dispersion_real
_atom_type_scat_dispersion_imag
_atom_type_scat_source
C C 0.0033 0.0016 'International Tables Vol C Tables 4.2.6.8 and 6.1.1.4'
H H 0.0000 0.0000 'International Tables Vol C Tables 4.2.6.8 and 6.1.1.4'
N N 0.0061 0.0033 'International Tables Vol C Tables 4.2.6.8 and 6.1.1.4'
O O 0.0106 0.0060 'International Tables Vol C Tables 4.2.6.8 and 6.1.1.4'
Br Br -0.2901 2.4595 'International Tables Vol C Tables 4.2.6.8 and 6.1.1.4'

loop_
_geom_angle_atom_site_label_1
_geom_angle_atom_site_label_2
_geom_angle_atom_site_label_3
_geom_angle
_geom_angle_site_symmetry_1
_geom_angle_site_symmetry_3
_geom_angle_publ_flag
C6 C1 C2 121.2(3) . . ?
C6 C1 Br1 117.7(2) . . ?
C2 C1 Br1 121.0(2) . . ?
C3 C2 C1 121.6(3) . . ?
C3 C2 Br2 117.9(2) . . ?
C1 C2 Br2 120.5(2) . . ?
C2 C3 C4 116.6(3) . . ?
C2 C3 H3 121.7 . . ?
C4 C3 H3 121.7 . . ?
N1 C4 C3 129.6(3) . . ?
N1 C4 C5 107.8(2) . . ?
C3 C4 C5 122.6(3) . . ?
C6 C5 C4 119.7(3) . . ?
C6 C5 C8 133.9(3) . . ?
C4 C5 C8 106.4(3) . . ?
C1 C6 C5 118.3(3) . . ?
C1 C6 H6 120.9 . . ?
C5 C6 H6 120.9 . . ?
N1 C7 C8 109.9(3) . . ?
N1 C7 H7 125.1 . . ?
C8 C7 H7 125.1 . . ?
C7 C8 C5 106.5(3) . . ?
C7 C8 C9 127.6(3) . . ?
C5 C8 C9 125.9(3) . . ?
O1 C9 O2 123.1(3) . . ?
O1 C9 C8 124.5(3) . . ?
O2 C9 C8 112.4(2) . . ?
O2 C10 H10A 109.5 . . ?
O2 C10 H10B 109.5 . . ?
H10A C10 H10B 109.5 . . ?
O2 C10 H10C 109.5 . . ?
H10A C10 H10C 109.5 . . ?
H10B C10 H10C 109.5 . . ?
C7 N1 C4 109.4(2) . . ?
C7 N1 H1 125.3 . . ?
C4 N1 H1 125.3 . . ?
C9 O2 C10 115.3(2) . . ?

loop_
_geom_bond_atom_site_label_1
_geom_bond_atom_site_label_2
_geom_bond_distance
_geom_bond_site_symmetry_2
_geom_bond_publ_flag
C1 C6 1.379(4) . ?
C1 C2 1.411(4) . ?
C1 Br1 1.891(3) . ?
C2 C3 1.386(4) . ?
C2 Br2 1.894(3) . ?
C3 C4 1.394(4) . ?
C3 H3 0.9500 . ?
C4 N1 1.382(4) . ?
C4 C5 1.409(4) . ?
C5 C6 1.399(4) . ?
C5 C8 1.443(4) . ?
C6 H6 0.9500 . ?
C7 N1 1.356(4) . ?
C7 C8 1.382(4) . ?
C7 H7 0.9500 . ?
C8 C9 1.451(4) . ?
C9 O1 1.213(3) . ?
C9 O2 1.347(3) . ?
C10 O2 1.449(3) . ?
C10 H10A 0.9800 . ?
C10 H10B 0.9800 . ?
C10 H10C 0.9800 . ?
N1 H1 0.8800 . ?

loop_
_geom_torsion_atom_site_label_1
_geom_torsion_atom_site_label_2
_geom_torsion_atom_site_label_3
_geom_torsion_atom_site_label_4
_geom_torsion
_geom_torsion_site_symmetry_1
_geom_torsion_site_symmetry_2
_geom_torsion_site_symmetry_3
_geom_torsion_site_symmetry_4
_geom_torsion_publ_flag
C6 C1 C2 C3 1.5(4) . . . . ?
Br1 C1 C2 C3 -177.3(2) . . . . ?
C6 C1 C2 Br2 -178.1(2) . . . . ?
Br1 C1 C2 Br2 3.1(3) . . . . ?
C1 C2 C3 C4 -0.3(4) . . . . ?
Br2 C2 C3 C4 179.3(2) . . . . ?
C2 C3 C4 N1 179.2(3) . . . . ?
C2 C3 C4 C5 -0.8(4) . . . . ?
N1 C4 C5 C6 -179.3(3) . . . . ?
C3 C4 C5 C6 0.7(4) . . . . ?
N1 C4 C5 C8 0.5(3) . . . . ?
C3 C4 C5 C8 -179.6(3) . . . . ?
C2 C1 C6 C5 -1.6(4) . . . . ?
Br1 C1 C6 C5 177.3(2) . . . . ?
C4 C5 C6 C1 0.5(4) . . . . ?
C8 C5 C6 C1 -179.1(3) . . . . ?
N1 C7 C8 C5 0.0(3) . . . . ?
N1 C7 C8 C9 177.9(3) . . . . ?
C6 C5 C8 C7 179.3(3) . . . . ?
C4 C5 C8 C7 -0.3(3) . . . . ?
C6 C5 C8 C9 1.4(5) . . . . ?
C4 C5 C8 C9 -178.2(3) . . . . ?
C7 C8 C9 O1 -175.0(3) . . . . ?
C5 C8 C9 O1 2.4(5) . . . . ?
C7 C8 C9 O2 4.1(4) . . . . ?
C5 C8 C9 O2 -178.5(3) . . . . ?
C8 C7 N1 C4 0.2(3) . . . . ?
C3 C4 N1 C7 179.6(3) . . . . ?
C5 C4 N1 C7 -0.4(3) . . . . ?
O1 C9 O2 C10 -2.4(4) . . . . ?
C8 C9 O2 C10 178.5(2) . . . . ?

loop_
_cod_related_entry_id
_cod_related_entry_database
_cod_related_entry_code
1 ChemSpider 26998069
